data_4349360
loop_
_publ_author_name
'Ortu, Fabrizio'
'Liu, Jingjing'
'Burton, Matthew'
'Fowler, Jonathan M.'
'Formanuik, Alasdair'
'Boulon, Marie-Emmanuelle'
'Chilton, Nicholas F.'
'Mills, David P.'

_publ_section_title
;
 Analysis of Lanthanide-Radical Magnetic Interactions in Ce(III)
 2,2'-Bipyridyl Complexes.
;
_journal_issue 5
_journal_name_full 'Inorganic chemistry'
_journal_page_first 2496
_journal_page_last 2505
_journal_paper_doi 10.1021/acs.inorgchem.6b02683
_journal_volume 56
_journal_year 2017
_chemical_formula_moiety 'C80 H98 Ce2 O4 Si6, C7 H8'
_chemical_formula_sum 'C87 H106 Ce2 O4 Si6'
_chemical_formula_weight 1664.49
_space_group_crystal_system monoclinic
_space_group_IT_number 15
_space_group_name_Hall '-C 2yc'
_space_group_name_H-M_alt 'C 1 2/c 1'
_atom_sites_solution_hydrogens geom
_audit_creation_date 2015-09-15
_audit_creation_method
;
Olex2 1.2
(compiled 2015.01.26 svn.r3150 for OlexSys, GUI svn.r4998)
;
_cell_angle_alpha 90
_cell_angle_beta 108.879(4)
_cell_angle_gamma 90
_cell_formula_units_Z 4
_cell_length_a 21.1853(7)
_cell_length_b 19.5732(6)
_cell_length_c 21.1347(7)
_cell_measurement_reflns_used 12322
_cell_measurement_temperature 100(2)
_cell_measurement_theta_max 74.4206
_cell_measurement_theta_min 3.1530
_cell_volume 8292.3(5)
_computing_cell_refinement
;
CrysAlisPro, Agilent Technologies,
Version 1.171.36.20 (release 27-06-2012 CrysAlis171 .NET)
(compiled Jul 11 2012,15:38:31)
;
_computing_data_collection
;
CrysAlisPro, Agilent Technologies,
Version 1.171.36.20 (release 27-06-2012 CrysAlis171 .NET)
(compiled Jul 11 2012,15:38:31)
;
_computing_data_reduction
;
CrysAlisPro, Agilent Technologies,
Version 1.171.36.20 (release 27-06-2012 CrysAlis171 .NET)
(compiled Jul 11 2012,15:38:31)
;
_computing_molecular_graphics 'Olex2 (Dolomanov et al., 2009)'
_computing_publication_material 'Olex2 (Dolomanov et al., 2009)'
_computing_structure_refinement 'ShelXL (Sheldrick, 2015)'
_computing_structure_solution 'ShelXS (Sheldrick, 2008)'
_diffrn_ambient_temperature 100(2)
_diffrn_measured_fraction_theta_full 0.979
_diffrn_measured_fraction_theta_max 0.978
_diffrn_measurement_details
;
#__ type_ start__ end____ width___ exp.time_
  1 omega   70.71  243.71   1.0000   10.0000
omega____ theta____ kappa____ phi______ frames
    -      111.0000   73.8669  329.2088 173

#__ type_ start__ end____ width___ exp.time_
  2 phi    -25.16  274.03   1.0006   10.0000
omega____ theta____ kappa____ phi______ frames
 106.1694   95.0000   73.8669     -     299

#__ type_ start__ end____ width___ exp.time_
  3 phi    -25.79  188.34   1.0006   10.0000
omega____ theta____ kappa____ phi______ frames
 228.1494  105.0000   73.8669     -     214

#__ type_ start__ end____ width___ exp.time_
  4 phi      6.50  333.70   1.0006   10.0000
omega____ theta____ kappa____ phi______ frames
 259.2097  113.0000   73.8669     -     327

#__ type_ start__ end____ width___ exp.time_
  5 omega  -60.34  123.66   1.0000    7.5000
omega____ theta____ kappa____ phi______ frames
    -      -32.0000   73.8669  131.7094 184

#__ type_ start__ end____ width___ exp.time_
  6 phi   -120.64   76.48   1.0006    7.5000
omega____ theta____ kappa____ phi______ frames
 292.5994  -69.5000   73.8669     -     197

#__ type_ start__ end____ width___ exp.time_
  7 omega   91.89  248.89   1.0000   10.0000
omega____ theta____ kappa____ phi______ frames
    -      111.0000   73.8669  249.2094 157

#__ type_ start__ end____ width___ exp.time_
  8 omega  119.92  235.92   1.0000   10.0000
omega____ theta____ kappa____ phi______ frames
    -      105.0000   73.8669   99.2081 116

#__ type_ start__ end____ width___ exp.time_
  9 omega  146.24  239.24   1.0000   10.0000
omega____ theta____ kappa____ phi______ frames
    -      113.0000   73.8669  174.2088 93
;
_diffrn_measurement_device_type 'Saxi-CrysAlisPro-abstract goniometer imported SAXI images'
_diffrn_measurement_method '\w and \p scans'
_diffrn_orient_matrix_UB_11 -0.0483662000
_diffrn_orient_matrix_UB_12 0.0443326000
_diffrn_orient_matrix_UB_13 0.0232750000
_diffrn_orient_matrix_UB_21 0.0527148000
_diffrn_orient_matrix_UB_22 0.0061891000
_diffrn_orient_matrix_UB_23 0.0698698000
_diffrn_orient_matrix_UB_31 0.0280938000
_diffrn_orient_matrix_UB_32 0.0646887000
_diffrn_orient_matrix_UB_33 -0.0227511000
_diffrn_radiation_monochromator graphite
_diffrn_radiation_type CuK\a
_diffrn_radiation_wavelength 1.54184
_diffrn_reflns_av_R_equivalents 0.1077
_diffrn_reflns_av_unetI/netI 0.0868
_diffrn_reflns_Laue_measured_fraction_full 0.979
_diffrn_reflns_Laue_measured_fraction_max 0.978
_diffrn_reflns_limit_h_max 25
_diffrn_reflns_limit_h_min -24
_diffrn_reflns_limit_k_max 23
_diffrn_reflns_limit_k_min -20
_diffrn_reflns_limit_l_max 25
_diffrn_reflns_limit_l_min -25
_diffrn_reflns_number 24933
_diffrn_reflns_point_group_measured_fraction_full 0.979
_diffrn_reflns_point_group_measured_fraction_max 0.978
_diffrn_reflns_theta_full 67.684
_diffrn_reflns_theta_max 68.251
_diffrn_reflns_theta_min 3.156
_diffrn_source 'Enhance (Cu) X-ray Source'
_exptl_absorpt_coefficient_mu 9.567
_exptl_absorpt_correction_T_max 1.00000
_exptl_absorpt_correction_T_min 0.54193
_exptl_absorpt_correction_type multi-scan
_exptl_absorpt_process_details
;
CrysAlisPro, Agilent Technologies,
Version 1.171.36.20 (release 27-06-2012 CrysAlis171 .NET)
(compiled Jul 11 2012,15:38:31)
Empirical absorption correction using spherical harmonics,
 implemented in SCALE3 ABSPACK scaling algorithm.
;
_exptl_crystal_colour red
_exptl_crystal_density_diffrn 1.333
_exptl_crystal_description block
_exptl_crystal_F_000 3440
_exptl_crystal_size_max 0.03
_exptl_crystal_size_mid 0.02
_exptl_crystal_size_min 0.01
_refine_diff_density_max 0.898
_refine_diff_density_min -0.677
_refine_diff_density_rms 0.128
_refine_ls_extinction_method none
_refine_ls_goodness_of_fit_ref 1.030
_refine_ls_hydrogen_treatment constr
_refine_ls_matrix_type full
_refine_ls_number_parameters 457
_refine_ls_number_reflns 7431
_refine_ls_number_restraints 0
_refine_ls_restrained_S_all 1.030
_refine_ls_R_factor_all 0.0744
_refine_ls_R_factor_gt 0.0485
_refine_ls_shift/su_max 0.002
_refine_ls_shift/su_mean 0.000
_refine_ls_structure_factor_coef Fsqd
_refine_ls_weighting_details 'w=1/[\s^2^(Fo^2^)+(0.0418P)^2^+27.4646P] where P=(Fo^2^+2Fc^2^)/3'
_refine_ls_weighting_scheme calc
_refine_ls_wR_factor_gt 0.1007
_refine_ls_wR_factor_ref 0.1131
_reflns_Friedel_coverage 0.000
_reflns_number_gt 5631
_reflns_number_total 7431
_reflns_threshold_expression 'I > 2\s(I)'
_cod_data_source_file ic6b02683_si_002.cif
_cod_data_source_block 8
_cod_database_code 4349360
_manchester_internal_coll_name xdpm31
_manchester_internal_coll_client FO/DPM
_manchester_internal_coll_type custom
_manchester_internal_coll_frame_time '7.5 and 10s'
_manchester_internal_coll_frame_width 1
_manchester_internal_coll_frame_method '\w and \p scans'
_manchester_internal_coll_user FO
_manchester_internal_coll_date 10/03/2015
_manchester_internal_process_user FO
_manchester_internal_process_date 10/03/2015
_manchester_internal_solution_user FO
_manchester_internal_solution_date 10/03/2015
_manchester_internal_refinement_user FO
_manchester_internal_refinement_date 10/03/2015
_manchester_internal_validation_user FO
_manchester_internal_validation_date 24/11/2015
_manchester_internal_archive_date 24/11/2015
_shelx_space_group_comment
;
The symmetry employed for this shelxl refinement is uniquely defined
by the following loop, which should always be used as a source of
symmetry information in preference to the above space-group names.
They are only intended as comments.
;
_shelx_estimated_absorpt_t_max 0.910
_shelx_estimated_absorpt_t_min 0.762
_reflns_odcompleteness_completeness 94.39
_reflns_odcompleteness_iscentric 1
_reflns_odcompleteness_theta 74.42
_olex2_refinement_description
;
1. Fixed Uiso
 At 1.2 times of:
  All C(H) groups
 At 1.5 times of:
  All C(H,H,H) groups
2. Others
 Fixed Sof: H45A(0.5) H45B(0.5) H45C(0.5)
 Fixed U12: C41(0) C44(0) C45(0)
 Fixed U23: C41(0) C44(0) C45(0)
 Fixed X: C41(0.5) C44(0.5) C45(0.5)
 Fixed Z: C41(0.25) C44(0.25) C45(0.25)
3.a Ternary CH refined with riding coordinates:
 C32(H32)
3.b Me refined with riding coordinates:
 C45(H45A,H45B,H45C)
3.c Aromatic/amide H refined with riding coordinates:
 C3(H3), C5(H5), C17(H17), C18(H18), C19(H19), C20(H20), C21(H21), C23(H23),
 C24(H24), C25(H25), C26(H26), C27(H27), C30(H30), C31(H31), C33(H33), C34(H34),
  C36(H36), C37(H37), C38(H38), C39(H39), C40(H40), C42(H42), C43(H43), C44(H44)
3.d Idealised Me refined as rotating group:
 C6(H6A,H6B,H6C), C7(H7A,H7B,H7C), C8(H8A,H8B,H8C), C9(H9A,H9B,H9C), C10(H10A,
 H10B,H10C), C11(H11A,H11B,H11C), C12(H12A,H12B,H12C), C13(H13A,H13B,H13C),
 C14(H14A,H14B,H14C)
;
_shelx_shelxl_version_number 2014/7
_olex2_submission_special_instructions 'No special instructions were received'

loop_
_space_group_symop_operation_xyz
'x, y, z'
'-x, y, -z+1/2'
'x+1/2, y+1/2, z'
'-x+1/2, y+1/2, -z+1/2'
'-x, -y, -z'
'x, -y, z-1/2'
'-x+1/2, -y+1/2, -z'
'x+1/2, -y+1/2, z-1/2'

loop_
_atom_site_label
_atom_site_type_symbol
_atom_site_fract_x
_atom_site_fract_y
_atom_site_fract_z
_atom_site_U_iso_or_equiv
_atom_site_adp_type
_atom_site_occupancy
_atom_site_site_symmetry_order
_atom_site_calc_flag
_atom_site_refinement_flags_posn
_atom_site_refinement_flags_adp
_atom_site_refinement_flags_occupancy
_atom_site_disorder_assembly
_atom_site_disorder_group
Ce1 Ce 0.55331(2) 0.13345(2) 0.53367(2) 0.01352(9) Uani 1 1 d . . . . .
Si1 Si 0.51160(8) 0.34408(7) 0.52624(8) 0.0204(3) Uani 1 1 d . . . . .
Si2 Si 0.38242(7) 0.22321(7) 0.39708(8) 0.0193(3) Uani 1 1 d . . . . .
Si3 Si 0.65014(8) 0.16414(8) 0.39744(9) 0.0240(3) Uani 1 1 d . . . . .
O1 O 0.63231(18) 0.15459(18) 0.62625(19) 0.0173(8) Uani 1 1 d . . . . .
O2 O 0.57868(18) 0.03636(17) 0.49021(19) 0.0174(8) Uani 1 1 d . . . . .
C1 C 0.5236(3) 0.2673(3) 0.4787(3) 0.0191(12) Uani 1 1 d . . . . .
C2 C 0.4761(3) 0.2242(3) 0.4315(3) 0.0165(11) Uani 1 1 d . . . . .
C3 C 0.5133(3) 0.1821(3) 0.4010(3) 0.0185(11) Uani 1 1 d . . . . .
H3 H 0.4944 0.1487 0.3677 0.022 Uiso 1 1 calc R . . . .
C4 C 0.5828(3) 0.1971(3) 0.4276(3) 0.0199(12) Uani 1 1 d . . . . .
C5 C 0.5879(3) 0.2504(3) 0.4755(3) 0.0205(12) Uani 1 1 d . . . . .
H5 H 0.6284 0.2714 0.5015 0.025 Uiso 1 1 calc R . . . .
C6 C 0.4475(3) 0.4030(3) 0.4712(3) 0.0272(13) Uani 1 1 d . . . . .
H6A H 0.4589 0.4132 0.4308 0.041 Uiso 1 1 calc GR . . . .
H6B H 0.4464 0.4455 0.4953 0.041 Uiso 1 1 calc GR . . . .
H6C H 0.4036 0.3810 0.4586 0.041 Uiso 1 1 calc GR . . . .
C7 C 0.5914(3) 0.3935(3) 0.5547(3) 0.0293(14) Uani 1 1 d . . . . .
H7A H 0.6271 0.3644 0.5831 0.044 Uiso 1 1 calc GR . . . .
H7B H 0.5859 0.4335 0.5803 0.044 Uiso 1 1 calc GR . . . .
H7C H 0.6032 0.4085 0.5157 0.044 Uiso 1 1 calc GR . . . .
C8 C 0.4873(3) 0.3221(3) 0.6017(3) 0.0287(14) Uani 1 1 d . . . . .
H8A H 0.4488 0.2913 0.5885 0.043 Uiso 1 1 calc GR . . . .
H8B H 0.4756 0.3639 0.6208 0.043 Uiso 1 1 calc GR . . . .
H8C H 0.5248 0.2995 0.6350 0.043 Uiso 1 1 calc GR . . . .
C9 C 0.3510(3) 0.2909(3) 0.3327(3) 0.0303(15) Uani 1 1 d . . . . .
H9A H 0.3584 0.3359 0.3542 0.045 Uiso 1 1 calc GR . . . .
H9B H 0.3032 0.2842 0.3098 0.045 Uiso 1 1 calc GR . . . .
H9C H 0.3749 0.2883 0.3000 0.045 Uiso 1 1 calc GR . . . .
C10 C 0.3423(3) 0.2326(3) 0.4640(3) 0.0238(13) Uani 1 1 d . . . . .
H10A H 0.3555 0.1941 0.4953 0.036 Uiso 1 1 calc GR . . . .
H10B H 0.2937 0.2330 0.4435 0.036 Uiso 1 1 calc GR . . . .
H10C H 0.3569 0.2755 0.4882 0.036 Uiso 1 1 calc GR . . . .
C11 C 0.3571(3) 0.1393(3) 0.3537(3) 0.0262(13) Uani 1 1 d . . . . .
H11A H 0.3735 0.1364 0.3154 0.039 Uiso 1 1 calc GR . . . .
H11B H 0.3084 0.1355 0.3380 0.039 Uiso 1 1 calc GR . . . .
H11C H 0.3763 0.1019 0.3849 0.039 Uiso 1 1 calc GR . . . .
C12 C 0.6778(4) 0.2348(4) 0.3544(4) 0.0433(19) Uani 1 1 d . . . . .
H12A H 0.6398 0.2514 0.3172 0.065 Uiso 1 1 calc GR . . . .
H12B H 0.7126 0.2183 0.3371 0.065 Uiso 1 1 calc GR . . . .
H12C H 0.6955 0.2722 0.3861 0.065 Uiso 1 1 calc GR . . . .
C13 C 0.6167(4) 0.0936(3) 0.3362(3) 0.0328(15) Uani 1 1 d . . . . .
H13A H 0.6017 0.0560 0.3583 0.049 Uiso 1 1 calc GR . . . .
H13B H 0.6518 0.0773 0.3191 0.049 Uiso 1 1 calc GR . . . .
H13C H 0.5790 0.1106 0.2990 0.049 Uiso 1 1 calc GR . . . .
C14 C 0.7233(3) 0.1352(3) 0.4690(4) 0.0340(15) Uani 1 1 d . . . . .
H14A H 0.7395 0.1732 0.5002 0.051 Uiso 1 1 calc GR . . . .
H14B H 0.7589 0.1199 0.4522 0.051 Uiso 1 1 calc GR . . . .
H14C H 0.7098 0.0973 0.4921 0.051 Uiso 1 1 calc GR . . . .
C15 C 0.6440(3) 0.1424(3) 0.6942(3) 0.0159(11) Uani 1 1 d . . . . .
C16 C 0.7086(3) 0.1010(3) 0.7231(3) 0.0194(12) Uani 1 1 d . . . . .
C17 C 0.7575(3) 0.1034(3) 0.6921(3) 0.0205(12) Uani 1 1 d . . . . .
H17 H 0.7495 0.1289 0.6520 0.025 Uiso 1 1 calc R . . . .
C18 C 0.8173(3) 0.0692(3) 0.7186(3) 0.0257(13) Uani 1 1 d . . . . .
H18 H 0.8506 0.0730 0.6975 0.031 Uiso 1 1 calc R . . . .
C19 C 0.8293(3) 0.0297(3) 0.7749(3) 0.0287(14) Uani 1 1 d . . . . .
H19 H 0.8702 0.0055 0.7921 0.034 Uiso 1 1 calc R . . . .
C20 C 0.7817(3) 0.0255(3) 0.8066(3) 0.0277(14) Uani 1 1 d . . . . .
H20 H 0.7898 -0.0013 0.8459 0.033 Uiso 1 1 calc R . . . .
C21 C 0.7216(3) 0.0607(3) 0.7808(3) 0.0232(13) Uani 1 1 d . . . . .
H21 H 0.6890 0.0574 0.8026 0.028 Uiso 1 1 calc R . . . .
C22 C 0.6516(3) 0.2102(3) 0.7322(3) 0.0202(12) Uani 1 1 d . . . . .
C23 C 0.6620(3) 0.2702(3) 0.7021(3) 0.0264(13) Uani 1 1 d . . . . .
H23 H 0.6641 0.2683 0.6579 0.032 Uiso 1 1 calc R . . . .
C24 C 0.6694(4) 0.3320(3) 0.7340(4) 0.0352(16) Uani 1 1 d . . . . .
H24 H 0.6763 0.3722 0.7119 0.042 Uiso 1 1 calc R . . . .
C25 C 0.6667(3) 0.3356(3) 0.7986(4) 0.0339(16) Uani 1 1 d . . . . .
H25 H 0.6716 0.3783 0.8211 0.041 Uiso 1 1 calc R . . . .
C26 C 0.6567(3) 0.2761(4) 0.8303(4) 0.0337(15) Uani 1 1 d . . . . .
H26 H 0.6545 0.2780 0.8744 0.040 Uiso 1 1 calc R . . . .
C27 C 0.6500(3) 0.2146(3) 0.7975(3) 0.0269(13) Uani 1 1 d . . . . .
H27 H 0.6442 0.1741 0.8198 0.032 Uiso 1 1 calc R . . . .
C28 C 0.5878(3) -0.0207(3) 0.4623(3) 0.0150(11) Uani 1 1 d . . . . .
C29 C 0.5353(3) -0.0514(3) 0.4143(3) 0.0172(11) Uani 1 1 d . . . . .
C30 C 0.5345(3) -0.1182(3) 0.3832(3) 0.0190(12) Uani 1 1 d . . . . .
H30 H 0.5730 -0.1463 0.3989 0.023 Uiso 1 1 calc R . . . .
C31 C 0.4814(3) -0.1417(3) 0.3332(3) 0.0183(11) Uani 1 1 d . . . . .
H31 H 0.4838 -0.1867 0.3175 0.022 Uiso 1 1 calc R . . . .
C32 C 0.4185(3) -0.1015(3) 0.3006(3) 0.0171(11) Uani 1 1 d . . . . .
H32 H 0.4135 -0.0939 0.2524 0.021 Uiso 1 1 calc R . . . .
C33 C 0.4217(3) -0.0341(3) 0.3345(3) 0.0200(12) Uani 1 1 d . . . . .
H33 H 0.3846 -0.0043 0.3181 0.024 Uiso 1 1 calc R . . . .
C34 C 0.4732(3) -0.0125(3) 0.3866(3) 0.0171(11) Uani 1 1 d . . . . .
H34 H 0.4692 0.0301 0.4066 0.021 Uiso 1 1 calc R . . . .
C35 C 0.6591(3) -0.0444(3) 0.4842(3) 0.0169(11) Uani 1 1 d . . . . .
C36 C 0.6860(3) -0.0765(3) 0.4398(3) 0.0202(12) Uani 1 1 d . . . . .
H36 H 0.6585 -0.0869 0.3956 0.024 Uiso 1 1 calc R . . . .
C37 C 0.7535(3) -0.0930(3) 0.4608(3) 0.0282(14) Uani 1 1 d . . . . .
H37 H 0.7716 -0.1165 0.4313 0.034 Uiso 1 1 calc R . . . .
C38 C 0.7940(3) -0.0758(3) 0.5237(3) 0.0302(14) Uani 1 1 d . . . . .
H38 H 0.8401 -0.0869 0.5374 0.036 Uiso 1 1 calc R . . . .
C39 C 0.7676(3) -0.0421(3) 0.5673(3) 0.0296(14) Uani 1 1 d . . . . .
H39 H 0.7959 -0.0297 0.6106 0.036 Uiso 1 1 calc R . . . .
C40 C 0.7009(3) -0.0265(3) 0.5481(3) 0.0234(12) Uani 1 1 d . . . . .
H40 H 0.6832 -0.0037 0.5782 0.028 Uiso 1 1 calc R . . . .
C41 C 0.5000 0.4615(6) 0.2500 0.051(3) Uani 1 2 d S T P . .
C42 C 0.5146(4) 0.4244(5) 0.3088(5) 0.058(2) Uani 1 1 d . . . . .
H42 H 0.5240 0.4481 0.3500 0.069 Uiso 1 1 calc R . . . .
C43 C 0.5157(4) 0.3555(5) 0.3092(5) 0.062(2) Uani 1 1 d . . . . .
H43 H 0.5274 0.3317 0.3506 0.074 Uiso 1 1 calc R . . . .
C44 C 0.5000 0.3191(8) 0.2500 0.059(3) Uani 1 2 d S T P . .
H44 H 0.5000 0.2706 0.2500 0.071 Uiso 1 2 calc RS T P . .
C45 C 0.5000 0.5332(8) 0.2500 0.116(8) Uani 1 2 d S T P . .
H45A H 0.5114 0.5499 0.2961 0.173 Uiso 0.5 1 calc R . . A -1
H45B H 0.5330 0.5499 0.2301 0.173 Uiso 0.5 1 calc R . . A -1
H45C H 0.4556 0.5499 0.2238 0.173 Uiso 0.5 1 calc R . . A -1

loop_
_atom_site_aniso_label
_atom_site_aniso_U_11
_atom_site_aniso_U_22
_atom_site_aniso_U_33
_atom_site_aniso_U_23
_atom_site_aniso_U_13
_atom_site_aniso_U_12
Ce1 0.01484(13) 0.01168(13) 0.01417(15) 0.00006(13) 0.00488(10) 0.00068(12)
Si1 0.0219(7) 0.0150(6) 0.0246(8) 0.0005(6) 0.0077(6) 0.0018(5)
Si2 0.0163(7) 0.0190(7) 0.0211(8) 0.0019(6) 0.0038(6) 0.0040(5)
Si3 0.0232(8) 0.0231(7) 0.0320(10) 0.0055(7) 0.0175(7) 0.0026(6)
O1 0.0185(18) 0.0188(18) 0.014(2) -0.0024(14) 0.0043(15) -0.0035(14)
O2 0.0195(18) 0.0119(16) 0.022(2) -0.0029(15) 0.0082(16) 0.0011(14)
C1 0.019(3) 0.013(2) 0.026(3) 0.004(2) 0.009(2) 0.002(2)
C2 0.017(3) 0.018(2) 0.015(3) 0.007(2) 0.006(2) 0.004(2)
C3 0.022(3) 0.014(2) 0.019(3) 0.002(2) 0.006(2) 0.002(2)
C4 0.023(3) 0.018(3) 0.022(3) 0.004(2) 0.011(2) 0.003(2)
C5 0.018(3) 0.013(2) 0.029(3) 0.001(2) 0.006(2) 0.000(2)
C6 0.029(3) 0.018(3) 0.034(4) 0.004(3) 0.010(3) 0.005(2)
C7 0.032(3) 0.018(3) 0.041(4) -0.002(3) 0.016(3) -0.002(2)
C8 0.035(3) 0.025(3) 0.028(4) 0.000(3) 0.012(3) 0.005(3)
C9 0.026(3) 0.029(3) 0.033(4) 0.008(3) 0.006(3) 0.010(3)
C10 0.019(3) 0.025(3) 0.030(3) 0.004(3) 0.011(3) 0.005(2)
C11 0.020(3) 0.031(3) 0.026(3) -0.005(3) 0.005(2) -0.003(3)
C12 0.046(4) 0.039(4) 0.058(5) 0.014(4) 0.036(4) 0.002(3)
C13 0.049(4) 0.037(4) 0.025(4) 0.004(3) 0.028(3) 0.003(3)
C14 0.016(3) 0.035(3) 0.053(4) 0.005(3) 0.013(3) -0.002(3)
C15 0.020(3) 0.017(3) 0.009(3) 0.001(2) 0.003(2) -0.004(2)
C16 0.019(3) 0.016(2) 0.021(3) -0.004(2) 0.005(2) -0.005(2)
C17 0.022(3) 0.020(2) 0.021(3) -0.003(2) 0.008(2) -0.003(2)
C18 0.019(3) 0.023(3) 0.036(4) -0.008(3) 0.012(3) -0.001(2)
C19 0.022(3) 0.022(3) 0.037(4) -0.001(3) 0.003(3) 0.003(2)
C20 0.031(3) 0.022(3) 0.026(3) 0.003(2) 0.004(3) 0.001(2)
C21 0.023(3) 0.024(3) 0.021(3) 0.004(2) 0.004(2) -0.003(2)
C22 0.010(2) 0.021(3) 0.026(3) -0.004(2) 0.001(2) 0.000(2)
C23 0.031(3) 0.022(3) 0.024(3) 0.002(2) 0.005(3) -0.002(2)
C24 0.045(4) 0.017(3) 0.037(4) -0.002(3) 0.004(3) -0.005(3)
C25 0.031(3) 0.025(3) 0.041(4) -0.014(3) 0.005(3) -0.003(3)
C26 0.025(3) 0.042(4) 0.032(4) -0.015(3) 0.006(3) -0.002(3)
C27 0.030(3) 0.027(3) 0.024(3) -0.005(3) 0.010(3) -0.005(2)
C28 0.023(3) 0.011(2) 0.016(3) 0.003(2) 0.013(2) 0.001(2)
C29 0.019(3) 0.014(2) 0.022(3) -0.002(2) 0.012(2) -0.001(2)
C30 0.018(3) 0.016(3) 0.025(3) 0.005(2) 0.011(2) -0.002(2)
C31 0.021(3) 0.016(2) 0.021(3) -0.002(2) 0.011(2) 0.000(2)
C32 0.022(3) 0.015(2) 0.018(3) 0.002(2) 0.011(2) -0.003(2)
C33 0.021(3) 0.014(2) 0.026(3) 0.003(2) 0.009(2) 0.000(2)
C34 0.019(3) 0.014(2) 0.020(3) 0.004(2) 0.009(2) 0.001(2)
C35 0.019(3) 0.013(2) 0.019(3) 0.001(2) 0.007(2) -0.001(2)
C36 0.020(3) 0.016(2) 0.025(3) -0.005(2) 0.008(2) -0.003(2)
C37 0.025(3) 0.026(3) 0.034(4) -0.001(3) 0.009(3) 0.008(2)
C38 0.017(3) 0.039(3) 0.033(4) 0.002(3) 0.006(3) 0.007(3)
C39 0.022(3) 0.031(3) 0.029(4) 0.000(3) -0.001(3) -0.001(2)
C40 0.024(3) 0.023(3) 0.022(3) -0.003(2) 0.005(2) -0.001(2)
C41 0.030(5) 0.050(6) 0.074(9) 0.000 0.016(6) 0.000
C42 0.037(4) 0.081(6) 0.061(6) -0.007(5) 0.025(4) -0.001(4)
C43 0.044(5) 0.073(6) 0.073(7) 0.009(5) 0.024(5) 0.011(4)
C44 0.046(7) 0.076(9) 0.065(9) 0.000 0.030(7) 0.000
C45 0.108(15) 0.072(11) 0.20(2) 0.000 0.100(17) 0.000

loop_
_atom_type_symbol
_atom_type_description
_atom_type_scat_dispersion_real
_atom_type_scat_dispersion_imag
_atom_type_scat_source
C C 0.0180 0.0090 'International Tables Vol C Tables 4.2.6.8 and 6.1.1.4'
H H 0.0000 0.0000 'International Tables Vol C Tables 4.2.6.8 and 6.1.1.4'
Ce Ce -1.8480 9.6600 'International Tables Vol C Tables 4.2.6.8 and 6.1.1.4'
O O 0.0490 0.0320 'International Tables Vol C Tables 4.2.6.8 and 6.1.1.4'
Si Si 0.2540 0.3300 'International Tables Vol C Tables 4.2.6.8 and 6.1.1.4'

loop_
_geom_angle_atom_site_label_1
_geom_angle_atom_site_label_2
_geom_angle_atom_site_label_3
_geom_angle
_geom_angle_site_symmetry_1
_geom_angle_site_symmetry_3
O1 Ce1 O2 108.28(13) . .
O1 Ce1 C1 101.35(15) . .
O1 Ce1 C2 130.48(15) . .
O1 Ce1 C3 136.91(15) . .
O1 Ce1 C4 109.31(16) . .
O1 Ce1 C5 90.28(15) . .
O1 Ce1 C29 99.62(15) . 5_656
O1 Ce1 C30 86.20(15) . 5_656
O1 Ce1 C34 82.89(14) . 5_656
O2 Ce1 C1 131.27(16) . .
O2 Ce1 C2 111.68(15) . .
O2 Ce1 C3 85.07(15) . .
O2 Ce1 C4 84.50(15) . .
O2 Ce1 C5 112.30(15) . .
O2 Ce1 C29 87.54(14) . 5_656
O2 Ce1 C30 115.85(14) . 5_656
O2 Ce1 C34 71.46(14) . 5_656
C1 Ce1 C2 29.16(16) . .
C1 Ce1 C29 124.80(15) . 5_656
C1 Ce1 C30 103.69(15) . 5_656
C1 Ce1 C34 151.54(15) . 5_656
C2 Ce1 C29 110.02(15) . 5_656
C2 Ce1 C30 101.23(15) . 5_656
C2 Ce1 C34 137.11(15) . 5_656
C3 Ce1 C1 47.84(16) . .
C3 Ce1 C2 29.12(16) . .
C3 Ce1 C29 122.24(16) . 5_656
C3 Ce1 C30 125.46(16) . 5_656
C3 Ce1 C34 139.37(15) . 5_656
C4 Ce1 C1 48.98(16) . .
C4 Ce1 C2 48.94(15) . .
C4 Ce1 C3 29.36(16) . .
C4 Ce1 C29 151.05(16) . 5_656
C4 Ce1 C30 149.84(15) . 5_656
C4 Ce1 C34 155.61(16) . 5_656
C5 Ce1 C1 29.13(15) . .
C5 Ce1 C2 47.97(15) . .
C5 Ce1 C3 47.60(16) . .
C5 Ce1 C4 29.62(17) . .
C5 Ce1 C29 153.93(15) . 5_656
C5 Ce1 C30 130.27(15) . 5_656
C5 Ce1 C34 173.02(16) . 5_656
C29 Ce1 C30 28.66(14) 5_656 5_656
C29 Ce1 C34 28.24(14) 5_656 5_656
C30 Ce1 C34 48.13(14) 5_656 5_656
C1 Si1 C6 111.0(3) . .
C1 Si1 C8 113.2(3) . .
C6 Si1 C8 109.0(3) . .
C7 Si1 C1 108.8(3) . .
C7 Si1 C6 106.3(3) . .
C7 Si1 C8 108.3(3) . .
C2 Si2 C10 112.7(3) . .
C9 Si2 C2 111.0(3) . .
C9 Si2 C10 109.8(3) . .
C9 Si2 C11 106.8(3) . .
C11 Si2 C2 107.3(3) . .
C11 Si2 C10 109.1(3) . .
C4 Si3 C13 109.4(3) . .
C4 Si3 C14 110.9(3) . .
C12 Si3 C4 108.0(3) . .
C12 Si3 C13 108.7(3) . .
C12 Si3 C14 108.3(3) . .
C13 Si3 C14 111.5(3) . .
C15 O1 Ce1 136.5(3) . .
C28 O2 Ce1 174.9(4) . .
Si1 C1 Ce1 124.7(3) . .
C2 C1 Ce1 75.9(3) . .
C2 C1 Si1 131.1(4) . .
C5 C1 Ce1 73.6(3) . .
C5 C1 Si1 120.7(4) . .
C5 C1 C2 107.3(5) . .
Si2 C2 Ce1 124.0(2) . .
C1 C2 Ce1 75.0(3) . .
C1 C2 Si2 133.5(4) . .
C3 C2 Ce1 73.7(3) . .
C3 C2 Si2 119.2(4) . .
C3 C2 C1 106.6(5) . .
Ce1 C3 H3 115.1 . .
C2 C3 Ce1 77.2(3) . .
C2 C3 H3 124.6 . .
C4 C3 Ce1 74.9(3) . .
C4 C3 C2 110.8(5) . .
C4 C3 H3 124.6 . .
Si3 C4 Ce1 121.0(2) . .
C3 C4 Ce1 75.8(3) . .
C3 C4 Si3 127.2(5) . .
C3 C4 C5 105.0(5) . .
C5 C4 Ce1 75.1(3) . .
C5 C4 Si3 127.2(4) . .
Ce1 C5 H5 114.5 . .
C1 C5 Ce1 77.3(3) . .
C1 C5 C4 110.4(5) . .
C1 C5 H5 124.8 . .
C4 C5 Ce1 75.3(3) . .
C4 C5 H5 124.8 . .
Si1 C6 H6A 109.5 . .
Si1 C6 H6B 109.5 . .
Si1 C6 H6C 109.5 . .
H6A C6 H6B 109.5 . .
H6A C6 H6C 109.5 . .
H6B C6 H6C 109.5 . .
Si1 C7 H7A 109.5 . .
Si1 C7 H7B 109.5 . .
Si1 C7 H7C 109.5 . .
H7A C7 H7B 109.5 . .
H7A C7 H7C 109.5 . .
H7B C7 H7C 109.5 . .
Si1 C8 H8A 109.5 . .
Si1 C8 H8B 109.5 . .
Si1 C8 H8C 109.5 . .
H8A C8 H8B 109.5 . .
H8A C8 H8C 109.5 . .
H8B C8 H8C 109.5 . .
Si2 C9 H9A 109.5 . .
Si2 C9 H9B 109.5 . .
Si2 C9 H9C 109.5 . .
H9A C9 H9B 109.5 . .
H9A C9 H9C 109.5 . .
H9B C9 H9C 109.5 . .
Si2 C10 H10A 109.5 . .
Si2 C10 H10B 109.5 . .
Si2 C10 H10C 109.5 . .
H10A C10 H10B 109.5 . .
H10A C10 H10C 109.5 . .
H10B C10 H10C 109.5 . .
Si2 C11 H11A 109.5 . .
Si2 C11 H11B 109.5 . .
Si2 C11 H11C 109.5 . .
H11A C11 H11B 109.5 . .
H11A C11 H11C 109.5 . .
H11B C11 H11C 109.5 . .
Si3 C12 H12A 109.5 . .
Si3 C12 H12B 109.5 . .
Si3 C12 H12C 109.5 . .
H12A C12 H12B 109.5 . .
H12A C12 H12C 109.5 . .
H12B C12 H12C 109.5 . .
Si3 C13 H13A 109.5 . .
Si3 C13 H13B 109.5 . .
Si3 C13 H13C 109.5 . .
H13A C13 H13B 109.5 . .
H13A C13 H13C 109.5 . .
H13B C13 H13C 109.5 . .
Si3 C14 H14A 109.5 . .
Si3 C14 H14B 109.5 . .
Si3 C14 H14C 109.5 . .
H14A C14 H14B 109.5 . .
H14A C14 H14C 109.5 . .
H14B C14 H14C 109.5 . .
O1 C15 C16 109.7(4) . .
O1 C15 C22 110.3(4) . .
O1 C15 C32 106.5(4) . 5_656
C16 C15 C32 111.2(4) . 5_656
C22 C15 C16 108.6(4) . .
C22 C15 C32 110.5(4) . 5_656
C17 C16 C15 119.7(5) . .
C17 C16 C21 117.5(5) . .
C21 C16 C15 122.8(5) . .
C16 C17 H17 119.5 . .
C18 C17 C16 121.1(6) . .
C18 C17 H17 119.5 . .
C17 C18 H18 119.6 . .
C19 C18 C17 120.8(6) . .
C19 C18 H18 119.6 . .
C18 C19 H19 120.2 . .
C18 C19 C20 119.6(6) . .
C20 C19 H19 120.2 . .
C19 C20 H20 120.0 . .
C19 C20 C21 119.9(6) . .
C21 C20 H20 120.0 . .
C16 C21 H21 119.5 . .
C20 C21 C16 121.1(6) . .
C20 C21 H21 119.5 . .
C23 C22 C15 119.8(6) . .
C23 C22 C27 117.4(5) . .
C27 C22 C15 122.8(5) . .
C22 C23 H23 118.9 . .
C24 C23 C22 122.2(6) . .
C24 C23 H23 118.9 . .
C23 C24 H24 120.2 . .
C23 C24 C25 119.6(6) . .
C25 C24 H24 120.2 . .
C24 C25 H25 120.3 . .
C24 C25 C26 119.5(6) . .
C26 C25 H25 120.3 . .
C25 C26 H26 120.1 . .
C27 C26 C25 119.8(7) . .
C27 C26 H26 120.1 . .
C22 C27 H27 119.2 . .
C26 C27 C22 121.5(6) . .
C26 C27 H27 119.2 . .
O2 C28 C29 120.3(5) . .
O2 C28 C35 113.9(5) . .
C29 C28 C35 125.6(5) . .
C28 C29 Ce1 115.0(4) . 5_656
C28 C29 C30 127.7(5) . .
C28 C29 C34 118.2(5) . .
C30 C29 Ce1 76.3(3) . 5_656
C30 C29 C34 114.0(5) . .
C34 C29 Ce1 80.4(3) . 5_656
Ce1 C30 H30 111.7 5_656 .
C29 C30 Ce1 75.0(3) . 5_656
C29 C30 H30 118.6 . .
C31 C30 Ce1 84.6(3) . 5_656
C31 C30 C29 122.8(5) . .
C31 C30 H30 118.6 . .
C30 C31 H31 117.6 . .
C30 C31 C32 124.7(5) . .
C32 C31 H31 117.6 . .
C15 C32 H32 109.3 5_656 .
C31 C32 C15 109.8(4) . 5_656
C31 C32 H32 109.3 . .
C33 C32 C15 108.8(4) . 5_656
C33 C32 C31 110.2(5) . .
C33 C32 H32 109.3 . .
C32 C33 H33 117.6 . .
C34 C33 C32 124.8(5) . .
C34 C33 H33 117.6 . .
Ce1 C34 H34 112.0 5_656 .
C29 C34 Ce1 71.4(3) . 5_656
C29 C34 H34 118.3 . .
C33 C34 Ce1 87.9(3) . 5_656
C33 C34 C29 123.3(5) . .
C33 C34 H34 118.3 . .
C36 C35 C28 121.4(5) . .
C36 C35 C40 119.6(5) . .
C40 C35 C28 118.6(5) . .
C35 C36 H36 120.3 . .
C37 C36 C35 119.4(6) . .
C37 C36 H36 120.3 . .
C36 C37 H37 119.7 . .
C38 C37 C36 120.6(6) . .
C38 C37 H37 119.7 . .
C37 C38 H38 120.0 . .
C37 C38 C39 120.0(6) . .
C39 C38 H38 120.0 . .
C38 C39 H39 119.8 . .
C40 C39 C38 120.4(6) . .
C40 C39 H39 119.8 . .
C35 C40 H40 120.0 . .
C39 C40 C35 120.0(6) . .
C39 C40 H40 120.0 . .
C42 C41 C42 116.8(12) 2_655 .
C42 C41 C45 121.6(6) 2_655 .
C42 C41 C45 121.6(6) . .
C41 C42 H42 119.0 . .
C43 C42 C41 121.9(10) . .
C43 C42 H42 119.0 . .
C42 C43 H43 119.7 . .
C42 C43 C44 120.7(11) . .
C44 C43 H43 119.7 . .
C43 C44 C43 118.0(14) 2_655 .
C43 C44 H44 121.0 . .
C43 C44 H44 121.0 2_655 .
C41 C45 H45A 109.5 . .
C41 C45 H45B 109.5 . .
C41 C45 H45C 109.5 . .
H45A C45 H45B 109.5 . .
H45A C45 H45C 109.5 . .
H45B C45 H45C 109.5 . .

loop_
_geom_bond_atom_site_label_1
_geom_bond_atom_site_label_2
_geom_bond_distance
_geom_bond_site_symmetry_2
Ce1 O1 2.164(4) .
Ce1 O2 2.250(4) .
Ce1 C1 2.852(5) .
Ce1 C2 2.864(5) .
Ce1 C3 2.819(6) .
Ce1 C4 2.807(6) .
Ce1 C5 2.805(5) .
Ce1 C29 2.941(5) 5_656
Ce1 C30 2.958(6) 5_656
Ce1 C34 3.061(5) 5_656
Si1 C1 1.871(6) .
Si1 C6 1.872(6) .
Si1 C7 1.871(6) .
Si1 C8 1.877(7) .
Si2 C2 1.880(5) .
Si2 C9 1.862(6) .
Si2 C10 1.880(6) .
Si2 C11 1.874(6) .
Si3 C4 1.856(6) .
Si3 C12 1.852(7) .
Si3 C13 1.868(7) .
Si3 C14 1.869(6) .
O1 C15 1.396(6) .
O2 C28 1.306(6) .
C1 C2 1.439(8) .
C1 C5 1.423(8) .
C2 C3 1.429(8) .
C3 H3 0.9500 .
C3 C4 1.426(8) .
C4 C5 1.434(8) .
C5 H5 0.9500 .
C6 H6A 0.9800 .
C6 H6B 0.9800 .
C6 H6C 0.9800 .
C7 H7A 0.9800 .
C7 H7B 0.9800 .
C7 H7C 0.9800 .
C8 H8A 0.9800 .
C8 H8B 0.9800 .
C8 H8C 0.9800 .
C9 H9A 0.9800 .
C9 H9B 0.9800 .
C9 H9C 0.9800 .
C10 H10A 0.9800 .
C10 H10B 0.9800 .
C10 H10C 0.9800 .
C11 H11A 0.9800 .
C11 H11B 0.9800 .
C11 H11C 0.9800 .
C12 H12A 0.9800 .
C12 H12B 0.9800 .
C12 H12C 0.9800 .
C13 H13A 0.9800 .
C13 H13B 0.9800 .
C13 H13C 0.9800 .
C14 H14A 0.9800 .
C14 H14B 0.9800 .
C14 H14C 0.9800 .
C15 C16 1.537(7) .
C15 C22 1.531(7) .
C15 C32 1.583(7) 5_656
C16 C17 1.395(8) .
C16 C21 1.401(8) .
C17 H17 0.9500 .
C17 C18 1.382(8) .
C18 H18 0.9500 .
C18 C19 1.372(9) .
C19 H19 0.9500 .
C19 C20 1.382(9) .
C20 H20 0.9500 .
C20 C21 1.393(8) .
C21 H21 0.9500 .
C22 C23 1.387(8) .
C22 C27 1.392(9) .
C23 H23 0.9500 .
C23 C24 1.369(8) .
C24 H24 0.9500 .
C24 C25 1.387(10) .
C25 H25 0.9500 .
C25 C26 1.394(10) .
C26 H26 0.9500 .
C26 C27 1.373(9) .
C27 H27 0.9500 .
C28 C29 1.377(8) .
C28 C35 1.504(7) .
C29 Ce1 2.941(5) 5_656
C29 C30 1.460(7) .
C29 C34 1.469(7) .
C30 Ce1 2.958(5) 5_656
C30 H30 0.9500 .
C30 C31 1.352(8) .
C31 H31 0.9500 .
C31 C32 1.508(7) .
C32 C15 1.583(7) 5_656
C32 H32 1.0000 .
C32 C33 1.493(7) .
C33 H33 0.9500 .
C33 C34 1.343(8) .
C34 Ce1 3.061(5) 5_656
C34 H34 0.9500 .
C35 C36 1.394(8) .
C35 C40 1.400(8) .
C36 H36 0.9500 .
C36 C37 1.391(8) .
C37 H37 0.9500 .
C37 C38 1.370(9) .
C38 H38 0.9500 .
C38 C39 1.389(9) .
C39 H39 0.9500 .
C39 C40 1.371(8) .
C40 H40 0.9500 .
C41 C42 1.385(11) .
C41 C42 1.385(11) 2_655
C41 C45 1.405(19) .
C42 H42 0.9500 .
C42 C43 1.348(13) .
C43 H43 0.9500 .
C43 C44 1.384(12) .
C44 C43 1.384(12) 2_655
C44 H44 0.9500 .
C45 H45A 0.9800 .
C45 H45B 0.9800 .
C45 H45C 0.9800 .

loop_
_geom_torsion_atom_site_label_1
_geom_torsion_atom_site_label_2
_geom_torsion_atom_site_label_3
_geom_torsion_atom_site_label_4
_geom_torsion
_geom_torsion_site_symmetry_1
_geom_torsion_site_symmetry_4
Ce1 O1 C15 C16 121.9(4) . .
Ce1 O1 C15 C22 -118.5(4) . .
Ce1 O1 C15 C32 1.4(6) . 5_656
Ce1 C1 C2 Si2 122.9(5) . .
Ce1 C1 C2 C3 -67.4(4) . .
Ce1 C1 C5 C4 68.8(4) . .
Ce1 C2 C3 C4 -68.1(4) . .
Ce1 C3 C4 Si3 118.3(4) . .
Ce1 C3 C4 C5 -70.0(4) . .
Ce1 C4 C5 C1 -70.1(4) . .
Ce1 C29 C30 C31 73.2(5) 5_656 .
Ce1 C29 C34 C33 -74.5(5) 5_656 .
Ce1 C30 C31 C32 71.9(5) 5_656 .
Si1 C1 C2 Ce1 -124.0(5) . .
Si1 C1 C2 Si2 -1.1(9) . .
Si1 C1 C2 C3 168.5(4) . .
Si1 C1 C5 Ce1 121.0(4) . .
Si1 C1 C5 C4 -170.2(4) . .
Si2 C2 C3 Ce1 -120.3(3) . .
Si2 C2 C3 C4 171.6(4) . .
Si3 C4 C5 Ce1 -117.8(4) . .
Si3 C4 C5 C1 172.1(4) . .
O1 C15 C16 C17 24.2(6) . .
O1 C15 C16 C21 -156.6(5) . .
O1 C15 C22 C23 -15.0(7) . .
O1 C15 C22 C27 166.5(5) . .
O2 C28 C29 Ce1 -81.2(5) . 5_656
O2 C28 C29 C30 -172.9(5) . .
O2 C28 C29 C34 11.2(8) . .
O2 C28 C35 C36 -143.7(5) . .
O2 C28 C35 C40 28.7(7) . .
C1 C2 C3 Ce1 68.3(4) . .
C1 C2 C3 C4 0.2(6) . .
C2 C1 C5 Ce1 -69.0(4) . .
C2 C1 C5 C4 -0.2(6) . .
C2 C3 C4 Ce1 69.6(4) . .
C2 C3 C4 Si3 -172.1(4) . .
C2 C3 C4 C5 -0.3(6) . .
C3 C4 C5 Ce1 70.5(4) . .
C3 C4 C5 C1 0.4(6) . .
C5 C1 C2 Ce1 67.5(4) . .
C5 C1 C2 Si2 -169.6(4) . .
C5 C1 C2 C3 0.0(6) . .
C6 Si1 C1 Ce1 -145.8(3) . .
C6 Si1 C1 C2 -43.6(6) . .
C6 Si1 C1 C5 123.6(5) . .
C7 Si1 C1 Ce1 97.6(3) . .
C7 Si1 C1 C2 -160.2(5) . .
C7 Si1 C1 C5 7.0(6) . .
C8 Si1 C1 Ce1 -22.8(4) . .
C8 Si1 C1 C2 79.3(6) . .
C8 Si1 C1 C5 -113.4(5) . .
C9 Si2 C2 Ce1 179.0(3) . .
C9 Si2 C2 C1 76.9(6) . .
C9 Si2 C2 C3 -91.7(5) . .
C10 Si2 C2 Ce1 55.3(4) . .
C10 Si2 C2 C1 -46.8(6) . .
C10 Si2 C2 C3 144.6(4) . .
C11 Si2 C2 Ce1 -64.8(4) . .
C11 Si2 C2 C1 -166.8(5) . .
C11 Si2 C2 C3 24.6(5) . .
C12 Si3 C4 Ce1 -157.3(3) . .
C12 Si3 C4 C3 107.2(6) . .
C12 Si3 C4 C5 -62.8(6) . .
C13 Si3 C4 Ce1 84.5(4) . .
C13 Si3 C4 C3 -11.0(6) . .
C13 Si3 C4 C5 179.0(5) . .
C14 Si3 C4 Ce1 -38.9(4) . .
C14 Si3 C4 C3 -134.4(5) . .
C14 Si3 C4 C5 55.6(6) . .
C15 C16 C17 C18 177.1(5) . .
C15 C16 C21 C20 -178.0(5) . .
C15 C22 C23 C24 -179.7(6) . .
C15 C22 C27 C26 -179.7(5) . .
C15 C32 C33 C34 120.4(6) 5_656 .
C16 C15 C22 C23 105.3(6) . .
C16 C15 C22 C27 -73.2(6) . .
C16 C17 C18 C19 2.5(9) . .
C17 C16 C21 C20 1.2(8) . .
C17 C18 C19 C20 -1.6(9) . .
C18 C19 C20 C21 0.6(9) . .
C19 C20 C21 C16 -0.4(9) . .
C21 C16 C17 C18 -2.2(8) . .
C22 C15 C16 C17 -96.4(6) . .
C22 C15 C16 C21 82.8(6) . .
C22 C23 C24 C25 0.2(10) . .
C23 C22 C27 C26 1.7(9) . .
C23 C24 C25 C26 0.2(10) . .
C24 C25 C26 C27 0.4(10) . .
C25 C26 C27 C22 -1.4(10) . .
C27 C22 C23 C24 -1.1(9) . .
C28 C29 C30 Ce1 111.2(6) . 5_656
C28 C29 C30 C31 -175.6(6) . .
C28 C29 C34 Ce1 -113.3(5) . 5_656
C28 C29 C34 C33 172.2(6) . .
C28 C35 C36 C37 175.3(5) . .
C28 C35 C40 C39 -174.2(5) . .
C29 C28 C35 C36 32.0(8) . .
C29 C28 C35 C40 -155.6(6) . .
C29 C30 C31 C32 3.7(9) . .
C30 C29 C34 Ce1 70.3(4) . 5_656
C30 C29 C34 C33 -4.2(8) . .
C30 C31 C32 C15 -123.7(6) . 5_656
C30 C31 C32 C33 -3.8(8) . .
C31 C32 C33 C34 0.0(8) . .
C32 C15 C16 C17 141.8(5) 5_656 .
C32 C15 C16 C21 -39.1(7) 5_656 .
C32 C15 C22 C23 -132.4(5) 5_656 .
C32 C15 C22 C27 49.1(7) 5_656 .
C32 C33 C34 Ce1 -62.0(6) . 5_656
C32 C33 C34 C29 4.0(9) . .
C34 C29 C30 Ce1 -72.8(4) . 5_656
C34 C29 C30 C31 0.4(8) . .
C35 C28 C29 Ce1 103.4(5) . 5_656
C35 C28 C29 C30 11.6(9) . .
C35 C28 C29 C34 -164.2(5) . .
C35 C36 C37 C38 -2.5(9) . .
C36 C35 C40 C39 -1.6(9) . .
C36 C37 C38 C39 0.6(10) . .
C37 C38 C39 C40 0.8(10) . .
C38 C39 C40 C35 -0.3(9) . .
C40 C35 C36 C37 2.9(8) . .
C41 C42 C43 C44 -2.2(12) . .
C42 C41 C42 C43 1.1(6) 2_655 .
C42 C43 C44 C43 1.1(6) . 2_655
C45 C41 C42 C43 -178.9(6) . .
